data_7047324
loop_
_publ_author_name
'Huynh, Winn'
'Culver, Damien B.'
'Tafazolian, Hosein'
'Conley, Matthew P.'

_publ_section_title
;
 Solid-state <sup>45</sup>Sc NMR studies of Cp*<sub>2</sub>Sc-X and
 Cp*<sub>2</sub>ScX(THF).
;
_journal_issue 37
_journal_name_full 'Dalton transactions (Cambridge, England : 2003)'
_journal_page_first 13063
_journal_page_last 13071
_journal_paper_doi 10.1039/c8dt02623h
_journal_volume 47
_journal_year 2018
_chemical_formula_sum 'C20 H30 Cl Sc'
_chemical_formula_weight 350.85
_space_group_crystal_system monoclinic
_space_group_IT_number 4
_space_group_name_Hall 'P 2yb'
_space_group_name_H-M_alt 'P 1 21 1'
_symmetry_space_group_name_Hall 'P 2yb'
_symmetry_space_group_name_H-M 'P 1 21 1'
_atom_sites_solution_hydrogens geom
_audit_creation_method SHELXL-2013
_audit_update_record
;
2018-06-27 deposited with the CCDC.
2018-08-21 downloaded from the CCDC.
;
_cell_angle_alpha 90
_cell_angle_beta 90.1990(13)
_cell_angle_gamma 90
_cell_formula_units_Z 8
_cell_length_a 10.7408(8)
_cell_length_b 21.3333(17)
_cell_length_c 16.7347(13)
_cell_measurement_reflns_used 9895
_cell_measurement_temperature 100(2)
_cell_measurement_theta_max 29.35
_cell_measurement_theta_min 2.61
_cell_volume 3834.5(5)
_computing_cell_refinement 'Bruker SAINT'
_computing_data_collection 'Bruker APEX2'
_computing_data_reduction 'Bruker SAINT'
_computing_molecular_graphics 'Bruker SHELXTL'
_computing_publication_material 'Bruker SHELXTL'
_computing_structure_refinement 'SHELXL-2013 (Sheldrick, 2013)'
_computing_structure_solution 'SHELXS-97 (Sheldrick 2008)'
_diffrn_ambient_temperature 100(2)
_diffrn_measured_fraction_theta_full 1.002
_diffrn_measured_fraction_theta_max 1.002
_diffrn_measurement_device_type 'Bruker APEX-II CCD'
_diffrn_measurement_method '\f and \w scans'
_diffrn_radiation_type MoK\a
_diffrn_radiation_wavelength 0.71073
_diffrn_reflns_av_R_equivalents 0.0497
_diffrn_reflns_av_unetI/netI 0.0507
_diffrn_reflns_Laue_measured_fraction_full 1.002
_diffrn_reflns_Laue_measured_fraction_max 1.002
_diffrn_reflns_limit_h_max 15
_diffrn_reflns_limit_h_min -15
_diffrn_reflns_limit_k_max 30
_diffrn_reflns_limit_k_min -30
_diffrn_reflns_limit_l_max 23
_diffrn_reflns_limit_l_min -23
_diffrn_reflns_number 91793
_diffrn_reflns_point_group_measured_fraction_full 1.002
_diffrn_reflns_point_group_measured_fraction_max 1.002
_diffrn_reflns_theta_full 25.242
_diffrn_reflns_theta_max 30.508
_diffrn_reflns_theta_min 1.547
_exptl_absorpt_coefficient_mu 0.519
_exptl_absorpt_correction_type multi-scan
_exptl_absorpt_process_details 'Bruker SADABS'
_exptl_crystal_colour 'light yellow'
_exptl_crystal_density_diffrn 1.215
_exptl_crystal_density_meas ?
_exptl_crystal_density_method 'not measured'
_exptl_crystal_description 'prism frag'
_exptl_crystal_F_000 1504
_exptl_crystal_size_max 0.319
_exptl_crystal_size_mid 0.166
_exptl_crystal_size_min 0.139
_exptl_transmission_factor_max 0.942
_exptl_transmission_factor_min 0.854
_refine_diff_density_max 0.504
_refine_diff_density_min -0.465
_refine_diff_density_rms 0.066
_refine_ls_abs_structure_details
; 
 Refined as an inversion twin. 
;
_refine_ls_extinction_method none
_refine_ls_goodness_of_fit_ref 1.035
_refine_ls_hydrogen_treatment constr
_refine_ls_matrix_type full
_refine_ls_number_parameters 836
_refine_ls_number_reflns 23372
_refine_ls_number_restraints 1
_refine_ls_restrained_S_all 1.035
_refine_ls_R_factor_all 0.0628
_refine_ls_R_factor_gt 0.0478
_refine_ls_shift/su_max 0.001
_refine_ls_shift/su_mean 0.000
_refine_ls_structure_factor_coef Fsqd
_refine_ls_weighting_details 'w=1/[\s^2^(Fo^2^)+(0.0506P)^2^+1.7192P] where P=(Fo^2^+2Fc^2^)/3'
_refine_ls_weighting_scheme calc
_refine_ls_wR_factor_gt 0.1049
_refine_ls_wR_factor_ref 0.1127
_reflns_Friedel_coverage 0.952
_reflns_Friedel_fraction_full 1.002
_reflns_Friedel_fraction_max 1.002
_reflns_number_gt 19808
_reflns_number_total 23372
_reflns_threshold_expression 'I > 2\s(I)'
_cod_data_source_file c8dt02623h2.cif
_cod_data_source_block mc10wh_0m
_cod_depositor_comments
;
The following automatic conversions were performed:

'_exptl_crystal_density_meas' value 'not measured' was changed to '?'
- the value is perceived as not measured.

Automatic conversion script
Id: cif_fix_values 4973 2017-02-22 13:04:09Z antanas 

 Adding full bibliography for 7047321--7047324.cif.
;
_cod_database_code 7047324
_shelx_space_group_comment
; 
The symmetry employed for this shelxl refinement is uniquely defined 
by the following loop, which should always be used as a source of 
symmetry information in preference to the above space-group names. 
They are only intended as comments. 
;
_shelx_estimated_absorpt_t_min 0.852
_shelx_estimated_absorpt_t_max 0.931
_shelxl_version_number 2013-4

loop_
_space_group_symop_operation_xyz
'x, y, z'
'-x, y+1/2, -z'

loop_
_atom_site_label
_atom_site_type_symbol
_atom_site_fract_x
_atom_site_fract_y
_atom_site_fract_z
_atom_site_U_iso_or_equiv
_atom_site_adp_type
_atom_site_occupancy
_atom_site_site_symmetry_order
_atom_site_calc_flag
_atom_site_refinement_flags_posn
_atom_site_refinement_flags_adp
Sc1 Sc 0.55561(9) 0.47536(4) 0.27176(5) 0.01693(18) Uani 1 1 d . .
Cl1 Cl 0.62944(13) 0.52573(6) 0.15145(8) 0.0299(3) Uani 1 1 d . .
C1A C 0.4120(5) 0.5646(2) 0.2758(4) 0.0275(11) Uani 1 1 d . .
C2A C 0.3495(5) 0.5150(2) 0.2351(3) 0.0238(10) Uani 1 1 d . .
C3A C 0.3292(5) 0.4663(2) 0.2918(3) 0.0197(9) Uani 1 1 d . .
C4A C 0.3778(5) 0.4868(2) 0.3669(3) 0.0231(10) Uani 1 1 d . .
C5A C 0.4323(5) 0.5464(2) 0.3555(4) 0.0266(11) Uani 1 1 d . .
C6A C 0.4421(6) 0.6282(2) 0.2418(4) 0.0446(16) Uani 1 1 d . .
H6A H 0.3784 0.6583 0.2584 0.067 Uiso 1 1 calc R U
H6B H 0.4437 0.6257 0.1833 0.067 Uiso 1 1 calc R U
H6C H 0.5237 0.6418 0.2615 0.067 Uiso 1 1 calc R U
C7A C 0.3086(6) 0.5118(3) 0.1488(3) 0.0430(16) Uani 1 1 d . .
H7A H 0.3514 0.4771 0.1222 0.065 Uiso 1 1 calc R U
H7B H 0.3294 0.5513 0.1220 0.065 Uiso 1 1 calc R U
H7C H 0.2184 0.5050 0.1462 0.065 Uiso 1 1 calc R U
C8A C 0.2564(5) 0.4076(2) 0.2751(3) 0.0306(11) Uani 1 1 d . .
H8A H 0.1688 0.4183 0.2660 0.046 Uiso 1 1 calc R U
H8B H 0.2632 0.3791 0.3208 0.046 Uiso 1 1 calc R U
H8C H 0.2899 0.3870 0.2274 0.046 Uiso 1 1 calc R U
C9A C 0.3521(6) 0.4587(3) 0.4474(3) 0.0375(14) Uani 1 1 d . .
H9A H 0.4295 0.4568 0.4784 0.056 Uiso 1 1 calc R U
H9B H 0.3188 0.4162 0.4405 0.056 Uiso 1 1 calc R U
H9C H 0.2911 0.4846 0.4757 0.056 Uiso 1 1 calc R U
C10A C 0.4872(6) 0.5863(3) 0.4214(4) 0.0419(15) Uani 1 1 d . .
H10A H 0.5490 0.6150 0.3988 0.063 Uiso 1 1 calc R U
H10B H 0.5274 0.5592 0.4611 0.063 Uiso 1 1 calc R U
H10C H 0.4209 0.6105 0.4470 0.063 Uiso 1 1 calc R U
C1B C 0.7680(5) 0.4411(2) 0.3048(3) 0.0174(9) Uani 1 1 d . .
C2B C 0.7282(5) 0.4022(2) 0.2396(3) 0.0194(10) Uani 1 1 d . .
C3B C 0.6283(5) 0.3653(2) 0.2655(3) 0.0246(11) Uani 1 1 d . .
C4B C 0.6082(5) 0.3782(2) 0.3475(3) 0.0227(10) Uani 1 1 d . .
C5B C 0.6926(5) 0.4265(2) 0.3714(3) 0.0213(10) Uani 1 1 d . .
C6B C 0.8713(5) 0.4878(2) 0.3025(3) 0.0259(10) Uani 1 1 d . .
H6D H 0.8657 0.5155 0.3492 0.039 Uiso 1 1 calc R U
H6E H 0.8647 0.5129 0.2536 0.039 Uiso 1 1 calc R U
H6F H 0.9514 0.4659 0.3034 0.039 Uiso 1 1 calc R U
C7B C 0.7918(5) 0.3974(3) 0.1604(3) 0.0279(11) Uani 1 1 d . .
H7D H 0.8591 0.3665 0.1638 0.042 Uiso 1 1 calc R U
H7E H 0.8265 0.4383 0.1459 0.042 Uiso 1 1 calc R U
H7F H 0.7315 0.3842 0.1196 0.042 Uiso 1 1 calc R U
C8B C 0.5617(6) 0.3151(2) 0.2163(4) 0.0337(13) Uani 1 1 d . .
H8D H 0.5602 0.3277 0.1600 0.051 Uiso 1 1 calc R U
H8E H 0.4763 0.3103 0.2357 0.051 Uiso 1 1 calc R U
H8F H 0.6061 0.2752 0.2217 0.051 Uiso 1 1 calc R U
C9B C 0.5252(6) 0.3403(3) 0.4008(4) 0.0369(14) Uani 1 1 d . .
H9D H 0.4408 0.3395 0.3785 0.055 Uiso 1 1 calc R U
H9E H 0.5235 0.3591 0.4542 0.055 Uiso 1 1 calc R U
H9F H 0.5572 0.2973 0.4045 0.055 Uiso 1 1 calc R U
C10B C 0.7119(6) 0.4520(3) 0.4550(3) 0.0305(12) Uani 1 1 d . .
H10D H 0.7886 0.4345 0.4776 0.046 Uiso 1 1 calc R U
H10E H 0.6411 0.4402 0.4885 0.046 Uiso 1 1 calc R U
H10F H 0.7185 0.4978 0.4528 0.046 Uiso 1 1 calc R U
Sc2 Sc 0.55886(9) 0.47575(4) 0.77514(5) 0.01604(17) Uani 1 1 d . .
Cl2 Cl 0.66365(14) 0.51756(7) 0.65989(8) 0.0343(3) Uani 1 1 d . .
C1C C 0.7633(5) 0.4279(2) 0.8042(3) 0.0194(10) Uani 1 1 d . .
C2C C 0.6931(5) 0.3831(2) 0.7591(3) 0.0192(9) Uani 1 1 d . .
C3C C 0.5913(5) 0.3637(2) 0.8063(3) 0.0176(9) Uani 1 1 d . .
C4C C 0.6005(5) 0.3946(2) 0.8814(3) 0.0179(9) Uani 1 1 d . .
C5C C 0.7039(5) 0.4359(2) 0.8785(3) 0.0200(10) Uani 1 1 d . .
C6C C 0.8824(5) 0.4598(2) 0.7801(3) 0.0258(10) Uani 1 1 d . .
H6G H 0.8798 0.5039 0.7965 0.039 Uiso 1 1 calc R U
H6H H 0.8919 0.4573 0.7219 0.039 Uiso 1 1 calc R U
H6I H 0.9531 0.4390 0.8061 0.039 Uiso 1 1 calc R U
C7C C 0.7246(6) 0.3579(3) 0.6778(3) 0.0292(12) Uani 1 1 d . .
H7G H 0.7775 0.3208 0.6835 0.044 Uiso 1 1 calc R U
H7H H 0.7690 0.3901 0.6473 0.044 Uiso 1 1 calc R U
H7I H 0.6478 0.3465 0.6496 0.044 Uiso 1 1 calc R U
C8C C 0.4993(5) 0.3132(2) 0.7834(3) 0.0261(11) Uani 1 1 d . .
H8G H 0.4602 0.3239 0.7322 0.039 Uiso 1 1 calc R U
H8H H 0.4351 0.3099 0.8247 0.039 Uiso 1 1 calc R U
H8I H 0.5428 0.2730 0.7785 0.039 Uiso 1 1 calc R U
C9C C 0.5313(5) 0.3781(2) 0.9564(3) 0.0251(11) Uani 1 1 d . .
H9G H 0.4562 0.3542 0.9425 0.038 Uiso 1 1 calc R U
H9H H 0.5075 0.4165 0.9844 0.038 Uiso 1 1 calc R U
H9I H 0.5849 0.3526 0.9910 0.038 Uiso 1 1 calc R U
C10C C 0.7524(5) 0.4769(2) 0.9457(3) 0.0243(10) Uani 1 1 d . .
H10G H 0.8211 0.4555 0.9730 0.036 Uiso 1 1 calc R U
H10H H 0.6852 0.4850 0.9839 0.036 Uiso 1 1 calc R U
H10I H 0.7820 0.5168 0.9238 0.036 Uiso 1 1 calc R U
C1D C 0.3903(5) 0.5451(2) 0.7236(3) 0.0186(9) Uani 1 1 d . .
C2D C 0.3343(5) 0.4880(2) 0.7457(3) 0.0220(10) Uani 1 1 d . .
C3D C 0.3453(4) 0.4808(2) 0.8295(3) 0.0209(10) Uani 1 1 d . .
C4D C 0.4124(5) 0.5332(2) 0.8596(3) 0.0196(9) Uani 1 1 d . .
C5D C 0.4404(5) 0.5728(2) 0.7936(3) 0.0177(9) Uani 1 1 d . .
C6D C 0.3862(5) 0.5727(2) 0.6410(3) 0.0264(11) Uani 1 1 d . .
H6J H 0.4134 0.5412 0.6021 0.040 Uiso 1 1 calc R U
H6K H 0.4417 0.6091 0.6385 0.040 Uiso 1 1 calc R U
H6L H 0.3009 0.5858 0.6284 0.040 Uiso 1 1 calc R U
C7D C 0.2631(6) 0.4438(3) 0.6904(3) 0.0313(12) Uani 1 1 d . .
H7J H 0.1748 0.4552 0.6902 0.047 Uiso 1 1 calc R U
H7K H 0.2726 0.4006 0.7094 0.047 Uiso 1 1 calc R U
H7L H 0.2963 0.4472 0.6361 0.047 Uiso 1 1 calc R U
C8D C 0.2739(5) 0.4327(2) 0.8767(3) 0.0289(11) Uani 1 1 d . .
H8J H 0.1845 0.4406 0.8710 0.043 Uiso 1 1 calc R U
H8K H 0.2976 0.4355 0.9332 0.043 Uiso 1 1 calc R U
H8L H 0.2933 0.3907 0.8566 0.043 Uiso 1 1 calc R U
C9D C 0.4365(6) 0.5497(2) 0.9461(3) 0.0271(11) Uani 1 1 d . .
H9J H 0.3717 0.5784 0.9649 0.041 Uiso 1 1 calc R U
H9K H 0.5181 0.5699 0.9511 0.041 Uiso 1 1 calc R U
H9L H 0.4353 0.5114 0.9785 0.041 Uiso 1 1 calc R U
C10D C 0.5099(5) 0.6341(2) 0.7986(3) 0.0266(11) Uani 1 1 d . .
H10J H 0.5532 0.6417 0.7481 0.040 Uiso 1 1 calc R U
H10K H 0.5707 0.6322 0.8423 0.040 Uiso 1 1 calc R U
H10L H 0.4509 0.6682 0.8086 0.040 Uiso 1 1 calc R U
Sc3 Sc 0.06439(9) 0.19308(4) 0.47414(5) 0.01723(18) Uani 1 1 d . .
Cl3 Cl 0.16591(14) 0.13902(7) 0.58378(9) 0.0337(3) Uani 1 1 d . .
C1E C 0.2604(5) 0.2388(2) 0.4312(3) 0.0247(11) Uani 1 1 d . .
C2E C 0.2372(5) 0.2682(2) 0.5040(3) 0.0260(11) Uani 1 1 d . .
C3E C 0.1288(6) 0.3031(2) 0.4959(3) 0.0264(11) Uani 1 1 d . .
C4E C 0.0866(5) 0.2992(2) 0.4151(3) 0.0252(11) Uani 1 1 d . .
C5E C 0.1692(6) 0.2578(2) 0.3745(3) 0.0271(12) Uani 1 1 d . .
C6E C 0.3668(6) 0.1939(3) 0.4144(4) 0.0374(13) Uani 1 1 d . .
H6M H 0.4158 0.1878 0.4633 0.056 Uiso 1 1 calc R U
H6N H 0.4200 0.2114 0.3725 0.056 Uiso 1 1 calc R U
H6O H 0.3331 0.1535 0.3966 0.056 Uiso 1 1 calc R U
C7E C 0.3195(6) 0.2676(3) 0.5784(4) 0.0369(14) Uani 1 1 d . .
H7M H 0.3743 0.3044 0.5780 0.055 Uiso 1 1 calc R U
H7N H 0.3700 0.2294 0.5789 0.055 Uiso 1 1 calc R U
H7O H 0.2671 0.2687 0.6262 0.055 Uiso 1 1 calc R U
C8E C 0.0685(7) 0.3445(3) 0.5578(4) 0.0387(14) Uani 1 1 d . .
H8M H 0.0724 0.3238 0.6100 0.058 Uiso 1 1 calc R U
H8N H -0.0186 0.3518 0.5431 0.058 Uiso 1 1 calc R U
H8O H 0.1127 0.3846 0.5605 0.058 Uiso 1 1 calc R U
C9E C -0.0113(6) 0.3411(3) 0.3785(4) 0.0388(14) Uani 1 1 d . .
H9M H 0.0153 0.3849 0.3826 0.058 Uiso 1 1 calc R U
H9N H -0.0902 0.3355 0.4069 0.058 Uiso 1 1 calc R U
H9O H -0.0227 0.3300 0.3221 0.058 Uiso 1 1 calc R U
C10E C 0.1727(7) 0.2423(3) 0.2869(3) 0.0408(15) Uani 1 1 d . .
H10M H 0.2364 0.2679 0.2607 0.061 Uiso 1 1 calc R U
H10N H 0.0912 0.2511 0.2629 0.061 Uiso 1 1 calc R U
H10O H 0.1927 0.1978 0.2801 0.061 Uiso 1 1 calc R U
C1F C -0.0566(5) 0.0955(2) 0.4550(3) 0.0216(10) Uani 1 1 d . .
C2F C -0.1193(5) 0.1316(2) 0.5128(3) 0.0216(10) Uani 1 1 d . .
C3F C -0.1648(5) 0.1866(2) 0.4749(3) 0.0257(11) Uani 1 1 d . .
C4F C -0.1311(6) 0.1838(2) 0.3925(3) 0.0264(11) Uani 1 1 d . .
C5F C -0.0628(5) 0.1283(2) 0.3814(3) 0.0230(11) Uani 1 1 d . .
C6F C 0.0007(5) 0.0320(2) 0.4672(4) 0.0315(12) Uani 1 1 d . .
H6P H 0.0148 0.0249 0.5244 0.047 Uiso 1 1 calc R U
H6Q H 0.0803 0.0299 0.4388 0.047 Uiso 1 1 calc R U
H6R H -0.0556 -0.0003 0.4463 0.047 Uiso 1 1 calc R U
C7F C -0.1399(6) 0.1132(3) 0.5982(3) 0.0371(14) Uani 1 1 d . .
H7P H -0.2128 0.0858 0.6017 0.056 Uiso 1 1 calc R U
H7Q H -0.1539 0.1509 0.6304 0.056 Uiso 1 1 calc R U
H7R H -0.0663 0.0910 0.6183 0.056 Uiso 1 1 calc R U
C8F C -0.2447(6) 0.2358(3) 0.5120(4) 0.0415(15) Uani 1 1 d . .
H8P H -0.3321 0.2228 0.5092 0.062 Uiso 1 1 calc R U
H8Q H -0.2341 0.2754 0.4831 0.062 Uiso 1 1 calc R U
H8R H -0.2204 0.2416 0.5680 0.062 Uiso 1 1 calc R U
C9F C -0.1832(7) 0.2223(3) 0.3244(4) 0.0426(16) Uani 1 1 d . .
H9P H -0.1153 0.2352 0.2890 0.064 Uiso 1 1 calc R U
H9Q H -0.2246 0.2596 0.3458 0.064 Uiso 1 1 calc R U
H9R H -0.2435 0.1971 0.2942 0.064 Uiso 1 1 calc R U
C10F C -0.0189(7) 0.1027(3) 0.3036(3) 0.0372(14) Uani 1 1 d . .
H10P H -0.0840 0.0762 0.2802 0.056 Uiso 1 1 calc R U
H10Q H 0.0565 0.0778 0.3122 0.056 Uiso 1 1 calc R U
H10R H -0.0004 0.1375 0.2671 0.056 Uiso 1 1 calc R U
Sc4 Sc 0.06265(9) 0.19666(4) 0.97567(5) 0.01593(18) Uani 1 1 d . .
Cl4 Cl 0.16224(14) 0.15743(7) 1.09563(8) 0.0321(3) Uani 1 1 d . .
C1G C 0.2697(5) 0.2403(2) 0.9451(3) 0.0200(10) Uani 1 1 d . .
C2G C 0.2084(5) 0.2852(2) 0.9928(3) 0.0227(11) Uani 1 1 d . .
C3G C 0.1041(5) 0.3081(2) 0.9498(3) 0.0229(10) Uani 1 1 d . .
C4G C 0.1019(5) 0.2793(2) 0.8732(3) 0.0198(10) Uani 1 1 d . .
C5G C 0.2032(5) 0.2360(2) 0.8712(3) 0.0178(9) Uani 1 1 d . .
C6G C 0.3866(5) 0.2043(3) 0.9656(3) 0.0292(11) Uani 1 1 d . .
H6S H 0.4594 0.2273 0.9461 0.044 Uiso 1 1 calc R U
H6T H 0.3834 0.1629 0.9403 0.044 Uiso 1 1 calc R U
H6U H 0.3927 0.1994 1.0237 0.044 Uiso 1 1 calc R U
C7G C 0.2509(6) 0.3079(3) 1.0742(3) 0.0336(13) Uani 1 1 d . .
H7S H 0.2994 0.2749 1.1006 0.050 Uiso 1 1 calc R U
H7T H 0.1780 0.3181 1.1068 0.050 Uiso 1 1 calc R U
H7U H 0.3027 0.3453 1.0679 0.050 Uiso 1 1 calc R U
C8G C 0.0179(6) 0.3593(2) 0.9779(4) 0.0347(13) Uani 1 1 d . .
H8S H -0.0163 0.3479 1.0302 0.052 Uiso 1 1 calc R U
H8T H -0.0502 0.3644 0.9394 0.052 Uiso 1 1 calc R U
H8U H 0.0642 0.3987 0.9825 0.052 Uiso 1 1 calc R U
C9G C 0.0268(6) 0.3002(3) 0.8021(3) 0.0299(12) Uani 1 1 d . .
H9S H -0.0574 0.3115 0.8193 0.045 Uiso 1 1 calc R U
H9T H 0.0221 0.2661 0.7630 0.045 Uiso 1 1 calc R U
H9U H 0.0667 0.3368 0.7776 0.045 Uiso 1 1 calc R U
C10G C 0.2399(5) 0.1968(3) 0.7996(3) 0.0265(11) Uani 1 1 d . .
H10S H 0.1711 0.1961 0.7610 0.040 Uiso 1 1 calc R U
H10T H 0.2584 0.1539 0.8170 0.040 Uiso 1 1 calc R U
H10U H 0.3138 0.2150 0.7745 0.040 Uiso 1 1 calc R U
C1H C -0.0951(5) 0.1168(2) 1.0154(3) 0.0228(10) Uani 1 1 d . .
C2H C -0.1562(5) 0.1755(2) 1.0118(3) 0.0234(11) Uani 1 1 d . .
C3H C -0.1587(5) 0.1961(2) 0.9304(3) 0.0237(10) Uani 1 1 d . .
C4H C -0.0943(5) 0.1506(2) 0.8855(3) 0.0198(9) Uani 1 1 d . .
C5H C -0.0542(5) 0.1027(2) 0.9370(3) 0.0208(10) Uani 1 1 d . .
C6H C -0.0843(6) 0.0738(3) 1.0867(4) 0.0413(15) Uani 1 1 d . .
H6V H -0.1284 0.0345 1.0756 0.062 Uiso 1 1 calc R U
H6W H -0.1211 0.0941 1.1335 0.062 Uiso 1 1 calc R U
H6X H 0.0037 0.0648 1.0973 0.062 Uiso 1 1 calc R U
C7H C -0.2167(7) 0.2080(3) 1.0809(4) 0.053(2) Uani 1 1 d . .
H7V H -0.3056 0.1977 1.0818 0.079 Uiso 1 1 calc R U
H7W H -0.2064 0.2534 1.0753 0.079 Uiso 1 1 calc R U
H7X H -0.1777 0.1941 1.1309 0.079 Uiso 1 1 calc R U
C8H C -0.2359(6) 0.2496(3) 0.8999(5) 0.0434(17) Uani 1 1 d . .
H8V H -0.2227 0.2544 0.8423 0.065 Uiso 1 1 calc R U
H8W H -0.2114 0.2883 0.9273 0.065 Uiso 1 1 calc R U
H8X H -0.3241 0.2411 0.9100 0.065 Uiso 1 1 calc R U
C9H C -0.0886(6) 0.1449(3) 0.7958(3) 0.0366(14) Uani 1 1 d . .
H9V H -0.0023 0.1379 0.7794 0.055 Uiso 1 1 calc R U
H9W H -0.1197 0.1837 0.7714 0.055 Uiso 1 1 calc R U
H9X H -0.1402 0.1096 0.7784 0.055 Uiso 1 1 calc R U
C10H C 0.0184(5) 0.0445(3) 0.9125(4) 0.0367(13) Uani 1 1 d . .
H10V H -0.0076 0.0315 0.8589 0.055 Uiso 1 1 calc R U
H10W H 0.0021 0.0106 0.9505 0.055 Uiso 1 1 calc R U
H10X H 0.1077 0.0541 0.9124 0.055 Uiso 1 1 calc R U

loop_
_atom_site_aniso_label
_atom_site_aniso_U_11
_atom_site_aniso_U_22
_atom_site_aniso_U_33
_atom_site_aniso_U_23
_atom_site_aniso_U_13
_atom_site_aniso_U_12
Sc1 0.0218(5) 0.0111(4) 0.0179(4) 0.0010(3) 0.0035(3) 0.0009(3)
Cl1 0.0366(7) 0.0263(6) 0.0269(6) 0.0109(5) 0.0117(5) 0.0089(5)
C1A 0.026(3) 0.015(2) 0.041(3) 0.005(2) 0.011(2) 0.0044(19)
C2A 0.022(2) 0.024(2) 0.025(2) 0.0025(19) 0.0046(19) 0.0088(19)
C3A 0.019(2) 0.015(2) 0.025(2) -0.0020(17) 0.0020(18) -0.0004(17)
C4A 0.022(2) 0.024(2) 0.023(2) -0.0028(18) 0.0044(19) 0.0000(19)
C5A 0.023(3) 0.019(2) 0.038(3) -0.007(2) 0.007(2) -0.002(2)
C6A 0.047(3) 0.015(2) 0.072(4) 0.014(3) 0.025(3) 0.008(2)
C7A 0.042(3) 0.064(4) 0.024(3) 0.010(3) -0.002(2) 0.022(3)
C8A 0.031(3) 0.019(2) 0.042(3) -0.005(2) -0.001(2) -0.004(2)
C9A 0.038(3) 0.045(3) 0.029(3) 0.001(2) 0.010(2) 0.001(3)
C10A 0.033(3) 0.035(3) 0.057(4) -0.027(3) 0.006(3) -0.006(3)
C1B 0.021(2) 0.013(2) 0.019(2) -0.0001(16) -0.0002(18) 0.0000(17)
C2B 0.025(2) 0.0108(19) 0.022(2) 0.0031(17) 0.0007(18) 0.0051(17)
C3B 0.032(3) 0.0061(18) 0.036(3) 0.0027(18) -0.007(2) 0.0005(18)
C4B 0.027(3) 0.013(2) 0.028(3) 0.0062(18) 0.000(2) -0.0008(18)
C5B 0.026(3) 0.020(2) 0.019(2) 0.0014(17) 0.0003(19) 0.0015(19)
C6B 0.029(3) 0.018(2) 0.030(2) -0.0008(19) 0.002(2) -0.0032(19)
C7B 0.032(3) 0.027(3) 0.025(2) -0.004(2) 0.002(2) 0.008(2)
C8B 0.043(3) 0.014(2) 0.044(3) -0.005(2) -0.007(3) -0.004(2)
C9B 0.032(3) 0.029(3) 0.049(4) 0.017(3) -0.003(3) -0.002(2)
C10B 0.038(3) 0.034(3) 0.019(2) -0.001(2) -0.003(2) 0.002(2)
Sc2 0.0224(5) 0.0104(4) 0.0153(4) 0.0006(3) 0.0030(3) 0.0018(3)
Cl2 0.0385(7) 0.0378(8) 0.0268(6) 0.0153(5) 0.0155(6) 0.0144(7)
C1C 0.020(2) 0.015(2) 0.023(2) 0.0045(18) 0.0015(19) 0.0018(18)
C2C 0.026(3) 0.0083(18) 0.023(2) -0.0011(16) 0.0006(19) 0.0029(17)
C3C 0.024(2) 0.0118(19) 0.017(2) -0.0023(16) -0.0009(18) 0.0002(17)
C4C 0.029(3) 0.0082(18) 0.017(2) 0.0000(15) 0.0016(18) -0.0018(17)
C5C 0.026(3) 0.013(2) 0.020(2) 0.0020(17) -0.0014(19) 0.0007(18)
C6C 0.024(2) 0.022(2) 0.032(3) 0.007(2) 0.005(2) -0.0003(19)
C7C 0.038(3) 0.028(3) 0.021(2) -0.005(2) 0.004(2) 0.009(2)
C8C 0.030(3) 0.013(2) 0.035(3) 0.0000(18) -0.003(2) -0.0019(19)
C9C 0.035(3) 0.021(2) 0.020(2) 0.0043(17) 0.0053(19) 0.003(2)
C10C 0.034(3) 0.017(2) 0.021(2) -0.0018(18) -0.0051(19) 0.001(2)
C1D 0.023(2) 0.014(2) 0.018(2) -0.0004(16) 0.0000(18) 0.0027(17)
C2D 0.022(2) 0.016(2) 0.028(2) -0.0023(17) 0.001(2) 0.0004(18)
C3D 0.020(2) 0.016(2) 0.027(2) -0.0009(18) 0.0050(18) 0.0000(19)
C4D 0.025(2) 0.014(2) 0.020(2) -0.0022(16) 0.0014(18) 0.0044(18)
C5D 0.024(2) 0.0105(19) 0.019(2) 0.0031(16) 0.0023(18) 0.0011(17)
C6D 0.032(3) 0.024(2) 0.023(2) 0.0036(18) -0.004(2) 0.004(2)
C7D 0.034(3) 0.025(3) 0.035(3) -0.006(2) -0.008(2) -0.005(2)
C8D 0.029(3) 0.016(2) 0.042(3) 0.004(2) 0.008(2) 0.002(2)
C9D 0.039(3) 0.020(2) 0.022(2) -0.0018(18) 0.001(2) 0.007(2)
C10D 0.030(3) 0.017(2) 0.032(3) -0.0010(19) 0.000(2) 0.000(2)
Sc3 0.0243(5) 0.0121(4) 0.0153(4) 0.0007(3) 0.0017(3) -0.0018(3)
Cl3 0.0358(7) 0.0287(6) 0.0366(7) 0.0149(5) -0.0127(6) -0.0117(6)
C1E 0.029(3) 0.012(2) 0.033(3) 0.0030(19) 0.007(2) -0.0024(19)
C2E 0.034(3) 0.018(2) 0.025(2) 0.0020(18) 0.004(2) -0.007(2)
C3E 0.041(3) 0.014(2) 0.024(2) -0.0036(18) 0.004(2) -0.006(2)
C4E 0.033(3) 0.0098(19) 0.033(3) 0.0042(19) -0.004(2) -0.0004(19)
C5E 0.043(3) 0.016(2) 0.022(2) 0.0021(17) 0.009(2) -0.010(2)
C6E 0.037(3) 0.021(2) 0.054(4) -0.002(3) 0.010(3) 0.001(2)
C7E 0.050(4) 0.023(3) 0.037(3) -0.001(2) -0.006(3) -0.013(3)
C8E 0.051(4) 0.026(3) 0.039(3) -0.011(2) 0.008(3) 0.000(3)
C9E 0.054(4) 0.017(2) 0.046(3) 0.008(2) -0.002(3) 0.001(2)
C10E 0.065(4) 0.030(3) 0.027(3) 0.001(2) 0.010(3) -0.013(3)
C1F 0.023(3) 0.017(2) 0.024(2) -0.0036(18) 0.0013(19) -0.0020(19)
C2F 0.020(2) 0.026(2) 0.019(2) 0.0020(18) 0.0011(18) -0.004(2)
C3F 0.018(2) 0.026(3) 0.033(3) -0.007(2) -0.003(2) 0.002(2)
C4F 0.036(3) 0.016(2) 0.027(3) 0.0019(18) -0.007(2) -0.003(2)
C5F 0.036(3) 0.020(2) 0.014(2) -0.0040(16) -0.0002(19) -0.003(2)
C6F 0.038(3) 0.013(2) 0.043(3) 0.002(2) -0.007(2) -0.001(2)
C7F 0.034(3) 0.054(4) 0.024(3) 0.005(2) 0.010(2) -0.011(3)
C8F 0.033(3) 0.039(3) 0.052(4) -0.016(3) -0.004(3) 0.007(3)
C9F 0.063(4) 0.024(3) 0.041(3) 0.006(2) -0.025(3) -0.004(3)
C10F 0.064(4) 0.028(3) 0.020(2) -0.008(2) 0.002(3) -0.009(3)
Sc4 0.0205(4) 0.0132(4) 0.0141(4) 0.0012(3) 0.0009(3) -0.0020(3)
Cl4 0.0373(8) 0.0315(7) 0.0275(6) 0.0129(5) -0.0100(6) -0.0134(6)
C1G 0.022(3) 0.016(2) 0.022(2) 0.0036(17) 0.0025(19) -0.0054(19)
C2G 0.034(3) 0.015(2) 0.020(2) -0.0008(17) 0.003(2) -0.0117(19)
C3G 0.028(3) 0.014(2) 0.027(3) -0.0010(18) 0.008(2) -0.0034(19)
C4G 0.025(3) 0.013(2) 0.021(2) 0.0049(17) 0.0037(19) -0.0031(18)
C5G 0.020(2) 0.017(2) 0.017(2) 0.0012(17) 0.0051(18) -0.0036(18)
C6G 0.027(3) 0.027(3) 0.033(3) 0.005(2) 0.003(2) -0.003(2)
C7G 0.047(4) 0.028(3) 0.026(3) -0.007(2) 0.005(2) -0.017(3)
C8G 0.042(3) 0.018(2) 0.043(3) -0.004(2) 0.019(3) 0.000(2)
C9G 0.036(3) 0.027(3) 0.027(3) 0.010(2) -0.004(2) -0.001(2)
C10G 0.026(3) 0.030(3) 0.024(2) -0.005(2) 0.0070(19) -0.004(2)
C1H 0.026(3) 0.022(2) 0.020(2) 0.0009(18) -0.0010(19) -0.0093(19)
C2H 0.023(3) 0.019(2) 0.028(3) -0.0068(18) 0.008(2) -0.0075(19)
C3H 0.023(2) 0.016(2) 0.032(3) 0.002(2) 0.003(2) -0.003(2)
C4H 0.024(2) 0.017(2) 0.019(2) 0.0012(16) -0.0019(18) -0.0047(18)
C5H 0.021(2) 0.015(2) 0.026(2) -0.0013(17) -0.003(2) -0.0021(18)
C6H 0.040(4) 0.048(4) 0.035(3) 0.021(3) -0.006(3) -0.020(3)
C7H 0.050(4) 0.054(4) 0.054(4) -0.030(3) 0.024(3) -0.018(3)
C8H 0.020(3) 0.024(3) 0.086(5) 0.015(3) -0.003(3) 0.004(2)
C9H 0.040(3) 0.052(4) 0.018(2) -0.003(2) -0.003(2) -0.018(3)
C10H 0.031(3) 0.021(2) 0.059(4) -0.005(2) -0.002(3) 0.005(2)

loop_
_atom_type_symbol
_atom_type_description
_atom_type_scat_dispersion_real
_atom_type_scat_dispersion_imag
_atom_type_scat_source
C C 0.0033 0.0016 'International Tables Vol C Tables 4.2.6.8 and 6.1.1.4'
H H 0.0000 0.0000 'International Tables Vol C Tables 4.2.6.8 and 6.1.1.4'
Cl Cl 0.1484 0.1585 'International Tables Vol C Tables 4.2.6.8 and 6.1.1.4'
Sc Sc 0.2519 0.3716 'International Tables Vol C Tables 4.2.6.8 and 6.1.1.4'

loop_
_geom_angle_atom_site_label_1
_geom_angle_atom_site_label_2
_geom_angle_atom_site_label_3
_geom_angle
Cl1 Sc1 C2A 86.39(13)
Cl1 Sc1 C1A 83.46(13)
C2A Sc1 C1A 33.84(18)
Cl1 Sc1 C5B 123.86(13)
C2A Sc1 C5B 149.05(17)
C1A Sc1 C5B 133.42(19)
Cl1 Sc1 C5A 112.36(14)
C2A Sc1 C5A 55.96(18)
C1A Sc1 C5A 33.31(19)
C5B Sc1 C5A 101.39(19)
Cl1 Sc1 C1B 90.72(12)
C2A Sc1 C1B 176.59(17)
C1A Sc1 C1B 143.96(18)
C5B Sc1 C1B 33.50(16)
C5A Sc1 C1B 123.87(18)
Cl1 Sc1 C3A 118.37(12)
C2A Sc1 C3A 33.72(16)
C1A Sc1 C3A 55.65(16)
C5B Sc1 C3A 117.65(17)
C5A Sc1 C3A 55.66(16)
C1B Sc1 C3A 149.57(16)
Cl1 Sc1 C3B 106.36(14)
C2A Sc1 C3B 127.00(18)
C1A Sc1 C3B 159.35(19)
C5B Sc1 C3B 55.79(17)
C5A Sc1 C3B 141.25(19)
C1B Sc1 C3B 55.63(17)
C3A Sc1 C3B 104.03(17)
Cl1 Sc1 C2B 81.46(12)
C2A Sc1 C2B 146.98(17)
C1A Sc1 C2B 164.62(17)
C5B Sc1 C2B 55.52(16)
C5A Sc1 C2B 156.35(18)
C1B Sc1 C2B 33.77(16)
C3A Sc1 C2B 135.89(16)
C3B Sc1 C2B 32.82(17)
Cl1 Sc1 C4B 135.90(13)
C2A Sc1 C4B 128.17(18)
C1A Sc1 C4B 140.63(18)
C5B Sc1 C4B 33.56(17)
C5A Sc1 C4B 110.14(19)
C1B Sc1 C4B 55.23(16)
C3A Sc1 C4B 95.02(16)
C3B Sc1 C4B 33.14(18)
C2B Sc1 C4B 54.54(17)
Cl1 Sc1 C4A 137.68(13)
C2A Sc1 C4A 55.50(17)
C1A Sc1 C4A 54.89(17)
C5B Sc1 C4A 93.80(17)
C5A Sc1 C4A 33.07(16)
C1B Sc1 C4A 126.58(17)
C3A Sc1 C4A 33.40(16)
C3B Sc1 C4A 111.16(18)
C2B Sc1 C4A 140.45(17)
C4B Sc1 C4A 85.99(17)
C5A C1A C2A 108.6(4)
C5A C1A C6A 125.1(5)
C2A C1A C6A 126.1(6)
C5A C1A Sc1 73.5(3)
C2A C1A Sc1 72.9(3)
C6A C1A Sc1 123.6(4)
C3A C2A C1A 107.2(4)
C3A C2A C7A 124.1(5)
C1A C2A C7A 128.7(5)
C3A C2A Sc1 73.9(3)
C1A C2A Sc1 73.3(3)
C7A C2A Sc1 119.0(3)
C2A C3A C4A 107.8(4)
C2A C3A C8A 124.4(5)
C4A C3A C8A 127.5(5)
C2A C3A Sc1 72.4(3)
C4A C3A Sc1 74.8(3)
C8A C3A Sc1 123.6(3)
C5A C4A C3A 108.0(5)
C5A C4A C9A 124.0(5)
C3A C4A C9A 126.8(5)
C5A C4A Sc1 71.6(3)
C3A C4A Sc1 71.8(3)
C9A C4A Sc1 132.5(4)
C1A C5A C4A 108.3(5)
C1A C5A C10A 126.5(5)
C4A C5A C10A 124.7(5)
C1A C5A Sc1 73.2(3)
C4A C5A Sc1 75.3(3)
C10A C5A Sc1 123.7(4)
C1A C6A H6A 109.5
C1A C6A H6B 109.5
H6A C6A H6B 109.5
C1A C6A H6C 109.5
H6A C6A H6C 109.5
H6B C6A H6C 109.5
C2A C7A H7A 109.5
C2A C7A H7B 109.5
H7A C7A H7B 109.5
C2A C7A H7C 109.5
H7A C7A H7C 109.5
H7B C7A H7C 109.5
C3A C8A H8A 109.5
C3A C8A H8B 109.5
H8A C8A H8B 109.5
C3A C8A H8C 109.5
H8A C8A H8C 109.5
H8B C8A H8C 109.5
C4A C9A H9A 109.5
C4A C9A H9B 109.5
H9A C9A H9B 109.5
C4A C9A H9C 109.5
H9A C9A H9C 109.5
H9B C9A H9C 109.5
C5A C10A H10A 109.5
C5A C10A H10B 109.5
H10A C10A H10B 109.5
C5A C10A H10C 109.5
H10A C10A H10C 109.5
H10B C10A H10C 109.5
C5B C1B C2B 107.6(4)
C5B C1B C6B 126.5(5)
C2B C1B C6B 125.9(4)
C5B C1B Sc1 73.1(3)
C2B C1B Sc1 74.2(3)
C6B C1B Sc1 119.1(3)
C3B C2B C1B 108.5(4)
C3B C2B C7B 126.0(5)
C1B C2B C7B 125.3(5)
C3B C2B Sc1 73.3(3)
C1B C2B Sc1 72.1(3)
C7B C2B Sc1 125.3(3)
C2B C3B C4B 107.9(4)
C2B C3B C8B 125.9(5)
C4B C3B C8B 125.9(5)
C2B C3B Sc1 73.8(3)
C4B C3B Sc1 74.0(3)
C8B C3B Sc1 122.7(4)
C3B C4B C5B 108.3(4)
C3B C4B C9B 124.2(5)
C5B C4B C9B 126.9(5)
C3B C4B Sc1 72.8(3)
C5B C4B Sc1 71.7(3)
C9B C4B Sc1 128.1(4)
C1B C5B C4B 107.6(4)
C1B C5B C10B 124.9(5)
C4B C5B C10B 127.1(5)
C1B C5B Sc1 73.4(3)
C4B C5B Sc1 74.8(3)
C10B C5B Sc1 123.7(4)
C1B C6B H6D 109.5
C1B C6B H6E 109.5
H6D C6B H6E 109.5
C1B C6B H6F 109.5
H6D C6B H6F 109.5
H6E C6B H6F 109.5
C2B C7B H7D 109.5
C2B C7B H7E 109.5
H7D C7B H7E 109.5
C2B C7B H7F 109.5
H7D C7B H7F 109.5
H7E C7B H7F 109.5
C3B C8B H8D 109.5
C3B C8B H8E 109.5
H8D C8B H8E 109.5
C3B C8B H8F 109.5
H8D C8B H8F 109.5
H8E C8B H8F 109.5
C4B C9B H9D 109.5
C4B C9B H9E 109.5
H9D C9B H9E 109.5
C4B C9B H9F 109.5
H9D C9B H9F 109.5
H9E C9B H9F 109.5
C5B C10B H10D 109.5
C5B C10B H10E 109.5
H10D C10B H10E 109.5
C5B C10B H10F 109.5
H10D C10B H10F 109.5
H10E C10B H10F 109.5
Cl2 Sc2 C4D 125.49(13)
Cl2 Sc2 C5D 91.87(12)
C4D Sc2 C5D 33.80(16)
Cl2 Sc2 C2C 86.24(12)
C4D Sc2 C2C 147.44(17)
C5D Sc2 C2C 175.39(18)
Cl2 Sc2 C1C 83.86(12)
C4D Sc2 C1C 131.78(17)
C5D Sc2 C1C 141.85(17)
C2C Sc2 C1C 33.76(17)
Cl2 Sc2 C3C 117.48(12)
C4D Sc2 C3C 116.92(16)
C5D Sc2 C3C 149.73(17)
C2C Sc2 C3C 33.29(16)
C1C Sc2 C3C 55.51(17)
Cl2 Sc2 C3D 135.67(13)
C4D Sc2 C3D 33.59(16)
C5D Sc2 C3D 55.56(16)
C2C Sc2 C3D 128.25(17)
C1C Sc2 C3D 140.45(17)
C3C Sc2 C3D 95.42(17)
Cl2 Sc2 C2D 105.03(13)
C4D Sc2 C2D 55.55(16)
C5D Sc2 C2D 55.26(16)
C2C Sc2 C2D 129.31(17)
C1C Sc2 C2D 161.59(16)
C3C Sc2 C2D 106.29(17)
C3D Sc2 C2D 33.26(17)
Cl2 Sc2 C5C 113.08(13)
C4D Sc2 C5C 99.95(17)
C5D Sc2 C5C 121.87(17)
C2C Sc2 C5C 55.45(16)
C1C Sc2 C5C 33.12(16)
C3C Sc2 C5C 55.41(16)
C3D Sc2 C5C 109.92(17)
C2D Sc2 C5C 141.88(17)
Cl2 Sc2 C1D 81.02(12)
C4D Sc2 C1D 55.57(16)
C5D Sc2 C1D 33.35(16)
C2C Sc2 C1D 149.83(17)
C1C Sc2 C1D 163.60(17)
C3C Sc2 C1D 138.54(17)
C3D Sc2 C1D 55.06(16)
C2D Sc2 C1D 32.97(16)
C5C Sc2 C1D 154.38(16)
Cl2 Sc2 C4C 137.49(13)
C4D Sc2 C4C 92.82(16)
C5D Sc2 C4C 125.61(16)
C2C Sc2 C4C 54.76(16)
C1C Sc2 C4C 54.64(16)
C3C Sc2 C4C 33.09(14)
C3D Sc2 C4C 86.15(16)
C2D Sc2 C4C 112.55(17)
C5C Sc2 C4C 32.99(16)
C1D Sc2 C4C 141.21(17)
C5C C1C C2C 107.9(4)
C5C C1C C6C 124.7(5)
C2C C1C C6C 127.4(5)
C5C C1C Sc2 73.6(3)
C2C C1C Sc2 72.8(3)
C6C C1C Sc2 121.1(3)
C3C C2C C1C 107.9(4)
C3C C2C C7C 125.3(5)
C1C C2C C7C 126.6(5)
C3C C2C Sc2 73.8(3)
C1C C2C Sc2 73.4(3)
C7C C2C Sc2 121.3(3)
C2C C3C C4C 107.8(4)
C2C C3C C8C 125.1(4)
C4C C3C C8C 126.7(5)
C2C C3C Sc2 73.0(3)
C4C C3C Sc2 75.3(2)
C8C C3C Sc2 123.0(3)
C5C C4C C3C 108.1(4)
C5C C4C C9C 124.4(4)
C3C C4C C9C 126.5(4)
C5C C4C Sc2 71.7(3)
C3C C4C Sc2 71.6(3)
C9C C4C Sc2 131.5(3)
C1C C5C C4C 108.2(4)
C1C C5C C10C 124.7(5)
C4C C5C C10C 126.8(4)
C1C C5C Sc2 73.2(3)
C4C C5C Sc2 75.3(3)
C10C C5C Sc2 122.3(3)
C1C C6C H6G 109.5
C1C C6C H6H 109.5
H6G C6C H6H 109.5
C1C C6C H6I 109.5
H6G C6C H6I 109.5
H6H C6C H6I 109.5
C2C C7C H7G 109.5
C2C C7C H7H 109.5
H7G C7C H7H 109.5
C2C C7C H7I 109.5
H7G C7C H7I 109.5
H7H C7C H7I 109.5
C3C C8C H8G 109.5
C3C C8C H8H 109.5
H8G C8C H8H 109.5
C3C C8C H8I 109.5
H8G C8C H8I 109.5
H8H C8C H8I 109.5
C4C C9C H9G 109.5
C4C C9C H9H 109.5
H9G C9C H9H 109.5
C4C C9C H9I 109.5
H9G C9C H9I 109.5
H9H C9C H9I 109.5
C5C C10C H10G 109.5
C5C C10C H10H 109.5
H10G C10C H10H 109.5
C5C C10C H10I 109.5
H10G C10C H10I 109.5
H10H C10C H10I 109.5
C2D C1D C5D 107.8(4)
C2D C1D C6D 124.7(5)
C5D C1D C6D 127.3(4)
C2D C1D Sc2 72.9(3)
C5D C1D Sc2 71.8(3)
C6D C1D Sc2 124.8(3)
C1D C2D C3D 108.6(4)
C1D C2D C7D 126.1(5)
C3D C2D C7D 125.0(5)
C1D C2D Sc2 74.1(3)
C3D C2D Sc2 73.3(3)
C7D C2D Sc2 122.9(4)
C2D C3D C4D 107.9(4)
C2D C3D C8D 123.6(5)
C4D C3D C8D 127.4(5)
C2D C3D Sc2 73.4(3)
C4D C3D Sc2 72.2(3)
C8D C3D Sc2 129.7(3)
C3D C4D C5D 107.5(4)
C3D C4D C9D 127.4(5)
C5D C4D C9D 124.6(4)
C3D C4D Sc2 74.2(3)
C5D C4D Sc2 73.2(3)
C9D C4D Sc2 124.2(3)
C1D C5D C4D 108.2(4)
C1D C5D C10D 126.4(4)
C4D C5D C10D 125.4(4)
C1D C5D Sc2 74.8(3)
C4D C5D Sc2 73.0(3)
C10D C5D Sc2 118.9(3)
C1D C6D H6J 109.5
C1D C6D H6K 109.5
H6J C6D H6K 109.5
C1D C6D H6L 109.5
H6J C6D H6L 109.5
H6K C6D H6L 109.5
C2D C7D H7J 109.5
C2D C7D H7K 109.5
H7J C7D H7K 109.5
C2D C7D H7L 109.5
H7J C7D H7L 109.5
H7K C7D H7L 109.5
C3D C8D H8J 109.5
C3D C8D H8K 109.5
H8J C8D H8K 109.5
C3D C8D H8L 109.5
H8J C8D H8L 109.5
H8K C8D H8L 109.5
C4D C9D H9J 109.5
C4D C9D H9K 109.5
H9J C9D H9K 109.5
C4D C9D H9L 109.5
H9J C9D H9L 109.5
H9K C9D H9L 109.5
C5D C10D H10J 109.5
C5D C10D H10K 109.5
H10J C10D H10K 109.5
C5D C10D H10L 109.5
H10J C10D H10L 109.5
H10K C10D H10L 109.5
Cl3 Sc3 C1E 91.55(14)
Cl3 Sc3 C5E 125.36(16)
C1E Sc3 C5E 33.88(19)
Cl3 Sc3 C2F 84.63(13)
C1E Sc3 C2F 171.37(18)
C5E Sc3 C2F 148.59(19)
Cl3 Sc3 C3F 114.59(14)
C1E Sc3 C3F 152.81(19)
C5E Sc3 C3F 119.8(2)
C2F Sc3 C3F 33.53(17)
Cl3 Sc3 C3E 102.45(14)
C1E Sc3 C3E 54.62(18)
C5E Sc3 C3E 55.56(17)
C2F Sc3 C3E 133.79(19)
C3F Sc3 C3E 109.30(19)
Cl3 Sc3 C1F 86.12(13)
C1E Sc3 C1F 138.94(18)
C5E Sc3 C1F 129.09(17)
C2F Sc3 C1F 33.20(17)
C3F Sc3 C1F 55.24(17)
C3E Sc3 C1F 164.55(19)
Cl3 Sc3 C4E 133.78(14)
C1E Sc3 C4E 55.40(18)
C5E Sc3 C4E 33.65(18)
C2F Sc3 C4E 132.04(18)
C3F Sc3 C4E 98.63(18)
C3E Sc3 C4E 33.44(17)
C1F Sc3 C4E 140.10(18)
Cl3 Sc3 C5F 116.94(14)
C1E Sc3 C5F 120.89(18)
C5E Sc3 C5F 98.18(17)
C2F Sc3 C5F 55.04(17)
C3F Sc3 C5F 54.93(18)
C3E Sc3 C5F 140.61(18)
C1F Sc3 C5F 33.21(17)
C4E Sc3 C5F 108.22(18)
Cl3 Sc3 C2E 79.75(13)
C1E Sc3 C2E 32.82(17)
C5E Sc3 C2E 55.31(18)
C2F Sc3 C2E 152.26(17)
C3F Sc3 C2E 140.76(18)
C3E Sc3 C2E 32.40(19)
C1F Sc3 C2E 162.56(18)
C4E Sc3 C2E 54.74(18)
C5F Sc3 C2E 152.58(18)
Cl3 Sc3 C4F 138.45(13)
C1E Sc3 C4F 126.46(19)
C5E Sc3 C4F 93.41(19)
C2F Sc3 C4F 55.25(17)
C3F Sc3 C4F 33.37(18)
C3E Sc3 C4F 112.82(18)
C1F Sc3 C4F 54.90(17)
C4E Sc3 C4F 86.36(17)
C5F Sc3 C4F 32.70(17)
C2E Sc3 C4F 141.10(18)
C2E C1E C5E 109.2(5)
C2E C1E C6E 125.6(6)
C5E C1E C6E 125.1(5)
C2E C1E Sc3 76.4(3)
C5E C1E Sc3 73.5(3)
C6E C1E Sc3 117.1(3)
C3E C2E C1E 107.9(5)
C3E C2E C7E 124.7(5)
C1E C2E C7E 127.2(6)
C3E C2E Sc3 72.7(3)
C1E C2E Sc3 70.8(3)
C7E C2E Sc3 125.8(3)
C2E C3E C4E 109.0(5)
C2E C3E C8E 127.4(5)
C4E C3E C8E 123.3(5)
C2E C3E Sc3 74.9(3)
C4E C3E Sc3 73.6(3)
C8E C3E Sc3 122.4(4)
C3E C4E C5E 107.0(5)
C3E C4E C9E 124.7(5)
C5E C4E C9E 127.3(5)
C3E C4E Sc3 73.0(3)
C5E C4E Sc3 71.7(3)
C9E C4E Sc3 129.4(4)
C1E C5E C4E 106.7(4)
C1E C5E C10E 124.6(6)
C4E C5E C10E 128.2(6)
C1E C5E Sc3 72.6(3)
C4E C5E Sc3 74.7(3)
C10E C5E Sc3 123.7(4)
C1E C6E H6M 109.5
C1E C6E H6N 109.5
H6M C6E H6N 109.5
C1E C6E H6O 109.5
H6M C6E H6O 109.5
H6N C6E H6O 109.5
C2E C7E H7M 109.5
C2E C7E H7N 109.5
H7M C7E H7N 109.5
C2E C7E H7O 109.5
H7M C7E H7O 109.5
H7N C7E H7O 109.5
C3E C8E H8M 109.5
C3E C8E H8N 109.5
H8M C8E H8N 109.5
C3E C8E H8O 109.5
H8M C8E H8O 109.5
H8N C8E H8O 109.5
C4E C9E H9M 109.5
C4E C9E H9N 109.5
H9M C9E H9N 109.5
C4E C9E H9O 109.5
H9M C9E H9O 109.5
H9N C9E H9O 109.5
C5E C10E H10M 109.5
C5E C10E H10N 109.5
H10M C10E H10N 109.5
C5E C10E H10O 109.5
H10M C10E H10O 109.5
H10N C10E H10O 109.5
C2F C1F C5F 107.8(4)
C2F C1F C6F 126.6(5)
C5F C1F C6F 125.5(5)
C2F C1F Sc3 72.8(3)
C5F C1F Sc3 73.8(3)
C6F C1F Sc3 121.8(4)
C1F C2F C3F 108.1(4)
C1F C2F C7F 125.7(5)
C3F C2F C7F 126.1(5)
C1F C2F Sc3 74.0(3)
C3F C2F Sc3 73.6(3)
C7F C2F Sc3 120.7(4)
C2F C3F C4F 107.9(4)
C2F C3F C8F 126.4(5)
C4F C3F C8F 125.4(5)
C2F C3F Sc3 72.9(3)
C4F C3F Sc3 74.9(3)
C8F C3F Sc3 122.6(4)
C5F C4F C3F 107.3(4)
C5F C4F C9F 123.5(5)
C3F C4F C9F 127.6(5)
C5F C4F Sc3 72.7(3)
C3F C4F Sc3 71.7(3)
C9F C4F Sc3 132.5(4)
C4F C5F C1F 108.9(4)
C4F C5F C10F 126.1(5)
C1F C5F C10F 124.4(5)
C4F C5F Sc3 74.6(3)
C1F C5F Sc3 73.0(3)
C10F C5F Sc3 125.1(4)
C1F C6F H6P 109.5
C1F C6F H6Q 109.5
H6P C6F H6Q 109.5
C1F C6F H6R 109.5
H6P C6F H6R 109.5
H6Q C6F H6R 109.5
C2F C7F H7P 109.5
C2F C7F H7Q 109.5
H7P C7F H7Q 109.5
C2F C7F H7R 109.5
H7P C7F H7R 109.5
H7Q C7F H7R 109.5
C3F C8F H8P 109.5
C3F C8F H8Q 109.5
H8P C8F H8Q 109.5
C3F C8F H8R 109.5
H8P C8F H8R 109.5
H8Q C8F H8R 109.5
C4F C9F H9P 109.5
C4F C9F H9Q 109.5
H9P C9F H9Q 109.5
C4F C9F H9R 109.5
H9P C9F H9R 109.5
H9Q C9F H9R 109.5
C5F C10F H10P 109.5
C5F C10F H10Q 109.5
H10P C10F H10Q 109.5
C5F C10F H10R 109.5
H10P C10F H10R 109.5
H10Q C10F H10R 109.5
Cl4 Sc4 C5H 99.24(13)
Cl4 Sc4 C3G 113.64(14)
C5H Sc4 C3G 146.89(18)
Cl4 Sc4 C5G 115.88(13)
C5H Sc4 C5G 113.98(17)
C3G Sc4 C5G 55.44(17)
Cl4 Sc4 C4H 132.03(12)
C5H Sc4 C4H 33.18(16)
C3G Sc4 C4H 113.71(17)
C5G Sc4 C4H 96.97(16)
Cl4 Sc4 C1G 84.65(13)
C5H Sc4 C1G 135.68(18)
C3G Sc4 C1G 55.52(18)
C5G Sc4 C1G 33.68(16)
C4H Sc4 C1G 129.73(17)
Cl4 Sc4 C2G 83.69(13)
C5H Sc4 C2G 168.55(18)
C3G Sc4 C2G 33.43(18)
C5G Sc4 C2G 55.32(16)
C4H Sc4 C2G 143.96(17)
C1G Sc4 C2G 33.20(17)
Cl4 Sc4 C2H 98.76(14)
C5H Sc4 C2H 55.13(16)
C3G Sc4 C2H 113.14(18)
C5G Sc4 C2H 145.33(19)
C4H Sc4 C2H 55.05(17)
C1G Sc4 C2H 168.25(17)
C2G Sc4 C2H 135.64(18)
Cl4 Sc4 C3H 131.96(13)
C5H Sc4 C3H 55.17(17)
C3G Sc4 C3H 97.14(18)
C5G Sc4 C3H 111.88(17)
C4H Sc4 C3H 33.07(17)
C1G Sc4 C3H 142.97(17)
C2G Sc4 C3H 130.00(19)
C2H Sc4 C3H 33.50(18)
Cl4 Sc4 C1H 80.89(12)
C5H Sc4 C1H 33.27(16)
C3G Sc4 C1H 146.24(18)
C5G Sc4 C1H 147.24(17)
C4H Sc4 C1H 55.01(16)
C1G Sc4 C1H 157.97(18)
C2G Sc4 C1H 157.31(17)
C2H Sc4 C1H 33.12(17)
C3H Sc4 C1H 55.23(17)
Cl4 Sc4 C4G 137.63(13)
C5H Sc4 C4G 118.92(17)
C3G Sc4 C4G 33.35(16)
C5G Sc4 C4G 33.46(17)
C4H Sc4 C4G 88.72(16)
C1G Sc4 C4G 55.67(17)
C2G Sc4 C4G 55.32(17)
C2H Sc4 C4G 117.39(18)
C3H Sc4 C4G 87.58(17)
C1H Sc4 C4G 141.42(17)
C2G C1G C5G 107.5(5)
C2G C1G C6G 127.3(5)
C5G C1G C6G 125.2(5)
C2G C1G Sc4 73.5(3)
C5G C1G Sc4 73.0(3)
C6G C1G Sc4 120.6(3)
C1G C2G C3G 108.5(4)
C1G C2G C7G 125.9(5)
C3G C2G C7G 125.5(5)
C1G C2G Sc4 73.3(3)
C3G C2G Sc4 72.9(3)
C7G C2G Sc4 122.5(3)
C2G C3G C4G 108.6(4)
C2G C3G C8G 125.2(5)
C4G C3G C8G 125.9(5)
C2G C3G Sc4 73.7(3)
C4G C3G Sc4 74.8(3)
C8G C3G Sc4 122.2(3)
C3G C4G C5G 106.8(4)
C3G C4G C9G 126.3(5)
C5G C4G C9G 125.6(5)
C3G C4G Sc4 71.9(3)
C5G C4G Sc4 71.9(3)
C9G C4G Sc4 131.5(4)
C4G C5G C1G 108.5(4)
C4G C5G C10G 125.1(5)
C1G C5G C10G 126.1(5)
C4G C5G Sc4 74.6(3)
C1G C5G Sc4 73.4(3)
C10G C5G Sc4 122.3(3)
C1G C6G H6S 109.5
C1G C6G H6T 109.5
H6S C6G H6T 109.5
C1G C6G H6U 109.5
H6S C6G H6U 109.5
H6T C6G H6U 109.5
C2G C7G H7S 109.5
C2G C7G H7T 109.5
H7S C7G H7T 109.5
C2G C7G H7U 109.5
H7S C7G H7U 109.5
H7T C7G H7U 109.5
C3G C8G H8S 109.5
C3G C8G H8T 109.5
H8S C8G H8T 109.5
C3G C8G H8U 109.5
H8S C8G H8U 109.5
H8T C8G H8U 109.5
C4G C9G H9S 109.5
C4G C9G H9T 109.5
H9S C9G H9T 109.5
C4G C9G H9U 109.5
H9S C9G H9U 109.5
H9T C9G H9U 109.5
C5G C10G H10S 109.5
C5G C10G H10T 109.5
H10S C10G H10T 109.5
C5G C10G H10U 109.5
H10S C10G H10U 109.5
H10T C10G H10U 109.5
C2H C1H C5H 107.1(4)
C2H C1H C6H 127.3(5)
C5H C1H C6H 125.5(5)
C2H C1H Sc4 72.5(3)
C5H C1H Sc4 71.7(3)
C6H C1H Sc4 125.1(4)
C1H C2H C3H 108.6(4)
C1H C2H C7H 125.3(6)
C3H C2H C7H 125.9(6)
C1H C2H Sc4 74.4(3)
C3H C2H Sc4 74.1(3)
C7H C2H Sc4 121.3(4)
C4H C3H C2H 106.7(4)
C4H C3H C8H 127.9(5)
C2H C3H C8H 124.5(5)
C4H C3H Sc4 72.3(3)
C2H C3H Sc4 72.4(3)
C8H C3H Sc4 128.7(4)
C5H C4H C3H 108.9(4)
C5H C4H C9H 122.7(5)
C3H C4H C9H 127.4(5)
C5H C4H Sc4 72.9(3)
C3H C4H Sc4 74.6(3)
C9H C4H Sc4 127.7(4)
C4H C5H C1H 108.6(4)
C4H C5H C10H 125.8(5)
C1H C5H C10H 125.7(5)
C4H C5H Sc4 73.9(3)
C1H C5H Sc4 75.0(3)
C10H C5H Sc4 118.3(4)
C1H C6H H6V 109.5
C1H C6H H6W 109.5
H6V C6H H6W 109.5
C1H C6H H6X 109.5
H6V C6H H6X 109.5
H6W C6H H6X 109.5
C2H C7H H7V 109.5
C2H C7H H7W 109.5
H7V C7H H7W 109.5
C2H C7H H7X 109.5
H7V C7H H7X 109.5
H7W C7H H7X 109.5
C3H C8H H8V 109.5
C3H C8H H8W 109.5
H8V C8H H8W 109.5
C3H C8H H8X 109.5
H8V C8H H8X 109.5
H8W C8H H8X 109.5
C4H C9H H9V 109.5
C4H C9H H9W 109.5
H9V C9H H9W 109.5
C4H C9H H9X 109.5
H9V C9H H9X 109.5
H9W C9H H9X 109.5
C5H C10H H10V 109.5
C5H C10H H10W 109.5
H10V C10H H10W 109.5
C5H C10H H10X 109.5
H10V C10H H10X 109.5
H10W C10H H10X 109.5

loop_
_geom_bond_atom_site_label_1
_geom_bond_atom_site_label_2
_geom_bond_distance
Sc1 Cl1 2.4183(15)
Sc1 C2A 2.445(5)
Sc1 C1A 2.450(5)
Sc1 C5B 2.452(5)
Sc1 C5A 2.455(5)
Sc1 C1B 2.456(5)
Sc1 C3A 2.464(5)
Sc1 C3B 2.477(5)
Sc1 C2B 2.484(5)
Sc1 C4B 2.492(5)
Sc1 C4A 2.503(5)
C1A C5A 1.406(8)
C1A C2A 1.425(8)
C1A C6A 1.507(7)
C2A C3A 1.424(7)
C2A C7A 1.510(7)
C3A C4A 1.428(7)
C3A C8A 1.502(7)
C4A C5A 1.412(7)
C4A C9A 1.501(7)
C5A C10A 1.511(8)
C6A H6A 0.9800
C6A H6B 0.9800
C6A H6C 0.9800
C7A H7A 0.9800
C7A H7B 0.9800
C7A H7C 0.9800
C8A H8A 0.9800
C8A H8B 0.9800
C8A H8C 0.9800
C9A H9A 0.9800
C9A H9B 0.9800
C9A H9C 0.9800
C10A H10A 0.9800
C10A H10B 0.9800
C10A H10C 0.9800
C1B C5B 1.415(7)
C1B C2B 1.435(7)
C1B C6B 1.492(7)
C2B C3B 1.402(7)
C2B C7B 1.497(7)
C3B C4B 1.417(8)
C3B C8B 1.526(7)
C4B C5B 1.428(7)
C4B C9B 1.501(7)
C5B C10B 1.514(7)
C6B H6D 0.9800
C6B H6E 0.9800
C6B H6F 0.9800
C7B H7D 0.9800
C7B H7E 0.9800
C7B H7F 0.9800
C8B H8D 0.9800
C8B H8E 0.9800
C8B H8F 0.9800
C9B H9D 0.9800
C9B H9E 0.9800
C9B H9F 0.9800
C10B H10D 0.9800
C10B H10E 0.9800
C10B H10F 0.9800
Sc2 Cl2 2.4079(16)
Sc2 C4D 2.447(5)
Sc2 C5D 2.450(5)
Sc2 C2C 2.461(5)
Sc2 C1C 2.468(5)
Sc2 C3C 2.472(5)
Sc2 C3D 2.472(5)
Sc2 C2D 2.474(6)
Sc2 C5C 2.474(5)
Sc2 C1D 2.489(5)
Sc2 C4C 2.520(4)
C1C C5C 1.409(7)
C1C C2C 1.432(7)
C1C C6C 1.505(7)
C2C C3C 1.413(7)
C2C C7C 1.502(7)
C3C C4C 1.422(6)
C3C C8C 1.510(7)
C4C C5C 1.419(7)
C4C C9C 1.503(7)
C5C C10C 1.517(7)
C6C H6G 0.9800
C6C H6H 0.9800
C6C H6I 0.9800
C7C H7G 0.9800
C7C H7H 0.9800
C7C H7I 0.9800
C8C H8G 0.9800
C8C H8H 0.9800
C8C H8I 0.9800
C9C H9G 0.9800
C9C H9H 0.9800
C9C H9I 0.9800
C10C H10G 0.9800
C10C H10H 0.9800
C10C H10I 0.9800
C1D C2D 1.408(7)
C1D C5D 1.418(7)
C1D C6D 1.504(7)
C2D C3D 1.415(7)
C2D C7D 1.524(7)
C3D C4D 1.422(7)
C3D C8D 1.506(7)
C4D C5D 1.424(7)
C4D C9D 1.512(7)
C5D C10D 1.507(7)
C6D H6J 0.9800
C6D H6K 0.9800
C6D H6L 0.9800
C7D H7J 0.9800
C7D H7K 0.9800
C7D H7L 0.9800
C8D H8J 0.9800
C8D H8K 0.9800
C8D H8L 0.9800
C9D H9J 0.9800
C9D H9K 0.9800
C9D H9L 0.9800
C10D H10J 0.9800
C10D H10K 0.9800
C10D H10L 0.9800
Sc3 Cl3 2.4231(16)
Sc3 C1E 2.431(6)
Sc3 C5E 2.443(5)
Sc3 C2F 2.458(5)
Sc3 C3F 2.466(5)
Sc3 C3E 2.474(5)
Sc3 C1F 2.474(5)
Sc3 C4E 2.482(5)
Sc3 C5F 2.484(5)
Sc3 C2E 2.502(5)
Sc3 C4F 2.509(6)
C1E C2E 1.395(7)
C1E C5E 1.420(8)
C1E C6E 1.517(8)
C2E C3E 1.388(8)
C2E C7E 1.524(8)
C3E C4E 1.426(7)
C3E C8E 1.508(7)
C4E C5E 1.426(8)
C4E C9E 1.508(8)
C5E C10E 1.503(8)
C6E H6M 0.9800
C6E H6N 0.9800
C6E H6O 0.9800
C7E H7M 0.9800
C7E H7N 0.9800
C7E H7O 0.9800
C8E H8M 0.9800
C8E H8N 0.9800
C8E H8O 0.9800
C9E H9M 0.9800
C9E H9N 0.9800
C9E H9O 0.9800
C10E H10M 0.9800
C10E H10N 0.9800
C10E H10O 0.9800
C1F C2F 1.409(7)
C1F C5F 1.417(7)
C1F C6F 1.502(7)
C2F C3F 1.420(7)
C2F C7F 1.499(7)
C3F C4F 1.429(8)
C3F C8F 1.492(8)
C4F C5F 1.406(7)
C4F C9F 1.511(8)
C5F C10F 1.490(7)
C6F H6P 0.9800
C6F H6Q 0.9800
C6F H6R 0.9800
C7F H7P 0.9800
C7F H7Q 0.9800
C7F H7R 0.9800
C8F H8P 0.9800
C8F H8Q 0.9800
C8F H8R 0.9800
C9F H9P 0.9800
C9F H9Q 0.9800
C9F H9R 0.9800
C10F H10P 0.9800
C10F H10Q 0.9800
C10F H10R 0.9800
Sc4 Cl4 2.4206(16)
Sc4 C5H 2.452(5)
Sc4 C3G 2.459(5)
Sc4 C5G 2.461(5)
Sc4 C4H 2.464(5)
Sc4 C1G 2.466(5)
Sc4 C2G 2.469(5)
Sc4 C2H 2.471(5)
Sc4 C3H 2.493(6)
Sc4 C1H 2.495(5)
Sc4 C4G 2.497(5)
C1G C2G 1.410(7)
C1G C5G 1.428(7)
C1G C6G 1.511(8)
C2G C3G 1.417(8)
C2G C7G 1.515(7)
C3G C4G 1.422(7)
C3G C8G 1.507(7)
C4G C5G 1.427(7)
C4G C9G 1.503(7)
C5G C10G 1.515(7)
C6G H6S 0.9800
C6G H6T 0.9800
C6G H6U 0.9800
C7G H7S 0.9800
C7G H7T 0.9800
C7G H7U 0.9800
C8G H8S 0.9800
C8G H8T 0.9800
C8G H8U 0.9800
C9G H9S 0.9800
C9G H9T 0.9800
C9G H9U 0.9800
C10G H10S 0.9800
C10G H10T 0.9800
C10G H10U 0.9800
C1H C2H 1.416(7)
C1H C5H 1.417(7)
C1H C6H 1.510(7)
C2H C3H 1.431(8)
C2H C7H 1.499(8)
C3H C4H 1.411(7)
C3H C8H 1.500(8)
C4H C5H 1.404(7)
C4H C9H 1.506(7)
C5H C10H 1.522(7)
C6H H6V 0.9800
C6H H6W 0.9800
C6H H6X 0.9800
C7H H7V 0.9800
C7H H7W 0.9800
C7H H7X 0.9800
C8H H8V 0.9800
C8H H8W 0.9800
C8H H8X 0.9800
C9H H9V 0.9800
C9H H9W 0.9800
C9H H9X 0.9800
C10H H10V 0.9800
C10H H10W 0.9800
C10H H10X 0.9800

loop_
_geom_torsion_atom_site_label_1
_geom_torsion_atom_site_label_2
_geom_torsion_atom_site_label_3
_geom_torsion_atom_site_label_4
_geom_torsion
C5A C1A C2A C3A 1.2(6)
C6A C1A C2A C3A -174.0(5)
Sc1 C1A C2A C3A 66.6(3)
C5A C1A C2A C7A -179.4(5)
C6A C1A C2A C7A 5.4(9)
Sc1 C1A C2A C7A -114.1(5)
C5A C1A C2A Sc1 -65.4(4)
C6A C1A C2A Sc1 119.5(5)
C1A C2A C3A C4A 0.8(5)
C7A C2A C3A C4A -178.6(5)
Sc1 C2A C3A C4A 67.0(3)
C1A C2A C3A C8A 174.7(5)
C7A C2A C3A C8A -4.7(8)
Sc1 C2A C3A C8A -119.1(5)
C1A C2A C3A Sc1 -66.2(3)
C7A C2A C3A Sc1 114.4(5)
C2A C3A C4A C5A -2.5(6)
C8A C3A C4A C5A -176.2(5)
Sc1 C3A C4A C5A 62.9(3)
C2A C3A C4A C9A 164.7(5)
C8A C3A C4A C9A -9.0(9)
Sc1 C3A C4A C9A -129.9(5)
C2A C3A C4A Sc1 -65.4(3)
C8A C3A C4A Sc1 120.9(5)
C2A C1A C5A C4A -2.8(6)
C6A C1A C5A C4A 172.5(5)
Sc1 C1A C5A C4A -67.7(4)
C2A C1A C5A C10A -175.3(5)
C6A C1A C5A C10A 0.0(9)
Sc1 C1A C5A C10A 119.8(6)
C2A C1A C5A Sc1 64.9(3)
C6A C1A C5A Sc1 -119.8(5)
C3A C4A C5A C1A 3.3(6)
C9A C4A C5A C1A -164.4(5)
Sc1 C4A C5A C1A 66.3(4)
C3A C4A C5A C10A 175.9(5)
C9A C4A C5A C10A 8.3(8)
Sc1 C4A C5A C10A -121.0(5)
C3A C4A C5A Sc1 -63.0(3)
C9A C4A C5A Sc1 129.3(5)
C5B C1B C2B C3B 1.2(5)
C6B C1B C2B C3B -179.5(5)
Sc1 C1B C2B C3B -64.8(3)
C5B C1B C2B C7B -173.0(5)
C6B C1B C2B C7B 6.3(8)
Sc1 C1B C2B C7B 121.1(5)
C5B C1B C2B Sc1 66.0(3)
C6B C1B C2B Sc1 -114.7(5)
C1B C2B C3B C4B -2.7(5)
C7B C2B C3B C4B 171.4(5)
Sc1 C2B C3B C4B -66.7(3)
C1B C2B C3B C8B -177.0(5)
C7B C2B C3B C8B -2.9(8)
Sc1 C2B C3B C8B 119.0(5)
C1B C2B C3B Sc1 64.0(3)
C7B C2B C3B Sc1 -121.9(5)
C2B C3B C4B C5B 3.3(6)
C8B C3B C4B C5B 177.5(5)
Sc1 C3B C4B C5B -63.3(4)
C2B C3B C4B C9B -168.6(5)
C8B C3B C4B C9B 5.7(8)
Sc1 C3B C4B C9B 124.8(5)
C2B C3B C4B Sc1 66.6(3)
C8B C3B C4B Sc1 -119.2(5)
C2B C1B C5B C4B 0.8(5)
C6B C1B C5B C4B -178.5(5)
Sc1 C1B C5B C4B 67.5(4)
C2B C1B C5B C10B 173.4(5)
C6B C1B C5B C10B -5.9(8)
Sc1 C1B C5B C10B -119.9(5)
C2B C1B C5B Sc1 -66.7(3)
C6B C1B C5B Sc1 114.0(5)
C3B C4B C5B C1B -2.5(6)
C9B C4B C5B C1B 169.1(5)
Sc1 C4B C5B C1B -66.6(3)
C3B C4B C5B C10B -174.8(5)
C9B C4B C5B C10B -3.3(9)
Sc1 C4B C5B C10B 121.1(5)
C3B C4B C5B Sc1 64.1(4)
C9B C4B C5B Sc1 -124.3(5)
C5C C1C C2C C3C -0.4(5)
C6C C1C C2C C3C 177.4(5)
Sc2 C1C C2C C3C -66.2(3)
C5C C1C C2C C7C -177.1(5)
C6C C1C C2C C7C 0.7(8)
Sc2 C1C C2C C7C 117.0(5)
C5C C1C C2C Sc2 65.9(3)
C6C C1C C2C Sc2 -116.4(5)
C1C C2C C3C C4C -1.9(5)
C7C C2C C3C C4C 174.9(4)
Sc2 C2C C3C C4C -67.9(3)
C1C C2C C3C C8C -175.3(4)
C7C C2C C3C C8C 1.5(8)
Sc2 C2C C3C C8C 118.7(5)
C1C C2C C3C Sc2 66.0(3)
C7C C2C C3C Sc2 -117.2(5)
C2C C3C C4C C5C 3.4(5)
C8C C3C C4C C5C 176.7(5)
Sc2 C3C C4C C5C -62.8(3)
C2C C3C C4C C9C -165.2(5)
C8C C3C C4C C9C 8.1(8)
Sc2 C3C C4C C9C 128.6(5)
C2C C3C C4C Sc2 66.3(3)
C8C C3C C4C Sc2 -120.5(5)
C2C C1C C5C C4C 2.5(5)
C6C C1C C5C C4C -175.4(4)
Sc2 C1C C5C C4C 67.8(3)
C2C C1C C5C C10C 176.6(4)
C6C C1C C5C C10C -1.2(8)
Sc2 C1C C5C C10C -118.0(5)
C2C C1C C5C Sc2 -65.3(3)
C6C C1C C5C Sc2 116.8(5)
C3C C4C C5C C1C -3.6(5)
C9C C4C C5C C1C 165.3(5)
Sc2 C4C C5C C1C -66.4(3)
C3C C4C C5C C10C -177.6(5)
C9C C4C C5C C10C -8.7(8)
Sc2 C4C C5C C10C 119.6(5)
C3C C4C C5C Sc2 62.8(3)
C9C C4C C5C Sc2 -128.3(5)
C5D C1D C2D C3D 2.0(6)
C6D C1D C2D C3D -173.4(5)
Sc2 C1D C2D C3D 65.8(4)
C5D C1D C2D C7D 176.8(5)
C6D C1D C2D C7D 1.4(8)
Sc2 C1D C2D C7D -119.4(5)
C5D C1D C2D Sc2 -63.8(3)
C6D C1D C2D Sc2 120.8(5)
C1D C2D C3D C4D -1.8(6)
C7D C2D C3D C4D -176.7(5)
Sc2 C2D C3D C4D 64.5(3)
C1D C2D C3D C8D 166.7(5)
C7D C2D C3D C8D -8.2(8)
Sc2 C2D C3D C8D -127.0(5)
C1D C2D C3D Sc2 -66.3(4)
C7D C2D C3D Sc2 118.8(5)
C2D C3D C4D C5D 0.9(6)
C8D C3D C4D C5D -167.0(5)
Sc2 C3D C4D C5D 66.2(3)
C2D C3D C4D C9D 173.5(5)
C8D C3D C4D C9D 5.5(8)
Sc2 C3D C4D C9D -121.2(5)
C2D C3D C4D Sc2 -65.3(4)
C8D C3D C4D Sc2 126.8(5)
C2D C1D C5D C4D -1.4(6)
C6D C1D C5D C4D 173.8(5)
Sc2 C1D C5D C4D -65.9(3)
C2D C1D C5D C10D 179.4(5)
C6D C1D C5D C10D -5.3(9)
Sc2 C1D C5D C10D 114.9(5)
C2D C1D C5D Sc2 64.5(4)
C6D C1D C5D Sc2 -120.3(5)
C3D C4D C5D C1D 0.3(6)
C9D C4D C5D C1D -172.6(5)
Sc2 C4D C5D C1D 67.1(3)
C3D C4D C5D C10D 179.5(5)
C9D C4D C5D C10D 6.6(8)
Sc2 C4D C5D C10D -113.7(5)
C3D C4D C5D Sc2 -66.8(3)
C9D C4D C5D Sc2 120.3(5)
C5E C1E C2E C3E 3.1(6)
C6E C1E C2E C3E -177.4(5)
Sc3 C1E C2E C3E -63.7(4)
C5E C1E C2E C7E -172.3(5)
C6E C1E C2E C7E 7.2(8)
Sc3 C1E C2E C7E 120.9(5)
C5E C1E C2E Sc3 66.8(4)
C6E C1E C2E Sc3 -113.8(5)
C1E C2E C3E C4E -3.8(6)
C7E C2E C3E C4E 171.7(5)
Sc3 C2E C3E C4E -66.2(4)
C1E C2E C3E C8E -178.1(5)
C7E C2E C3E C8E -2.6(9)
Sc3 C2E C3E C8E 119.4(6)
C1E C2E C3E Sc3 62.4(4)
C7E C2E C3E Sc3 -122.0(5)
C2E C3E C4E C5E 3.0(6)
C8E C3E C4E C5E 177.6(5)
Sc3 C3E C4E C5E -64.1(3)
C2E C3E C4E C9E -166.4(5)
C8E C3E C4E C9E 8.2(8)
Sc3 C3E C4E C9E 126.5(5)
C2E C3E C4E Sc3 67.1(4)
C8E C3E C4E Sc3 -118.3(5)
C2E C1E C5E C4E -1.3(6)
C6E C1E C5E C4E 179.3(5)
Sc3 C1E C5E C4E 67.4(3)
C2E C1E C5E C10E 172.0(5)
C6E C1E C5E C10E -7.4(8)
Sc3 C1E C5E C10E -119.3(5)
C2E C1E C5E Sc3 -68.7(4)
C6E C1E C5E Sc3 111.9(5)
C3E C4E C5E C1E -1.1(6)
C9E C4E C5E C1E 168.0(5)
Sc3 C4E C5E C1E -66.0(3)
C3E C4E C5E C10E -174.0(5)
C9E C4E C5E C10E -5.0(9)
Sc3 C4E C5E C10E 121.0(6)
C3E C4E C5E Sc3 65.0(4)
C9E C4E C5E Sc3 -126.0(5)
C5F C1F C2F C3F 0.2(6)
C6F C1F C2F C3F -176.6(5)
Sc3 C1F C2F C3F 66.2(4)
C5F C1F C2F C7F 177.3(5)
C6F C1F C2F C7F 0.5(9)
Sc3 C1F C2F C7F -116.7(5)
C5F C1F C2F Sc3 -66.0(4)
C6F C1F C2F Sc3 117.2(5)
C1F C2F C3F C4F 0.8(6)
C7F C2F C3F C4F -176.3(5)
Sc3 C2F C3F C4F 67.4(4)
C1F C2F C3F C8F 175.2(5)
C7F C2F C3F C8F -1.9(9)
Sc3 C2F C3F C8F -118.3(5)
C1F C2F C3F Sc3 -66.5(4)
C7F C2F C3F Sc3 116.4(5)
C2F C3F C4F C5F -1.6(6)
C8F C3F C4F C5F -176.0(5)
Sc3 C3F C4F C5F 64.4(4)
C2F C3F C4F C9F 164.0(5)
C8F C3F C4F C9F -10.4(9)
Sc3 C3F C4F C9F -130.0(6)
C2F C3F C4F Sc3 -66.0(4)
C8F C3F C4F Sc3 119.6(6)
C3F C4F C5F C1F 1.7(6)
C9F C4F C5F C1F -164.6(6)
Sc3 C4F C5F C1F 65.5(4)
C3F C4F C5F C10F 173.8(5)
C9F C4F C5F C10F 7.4(9)
Sc3 C4F C5F C10F -122.5(6)
C3F C4F C5F Sc3 -63.8(4)
C9F C4F C5F Sc3 129.9(6)
C2F C1F C5F C4F -1.2(6)
C6F C1F C5F C4F 175.7(5)
Sc3 C1F C5F C4F -66.6(4)
C2F C1F C5F C10F -173.4(5)
C6F C1F C5F C10F 3.5(9)
Sc3 C1F C5F C10F 121.3(6)
C2F C1F C5F Sc3 65.3(4)
C6F C1F C5F Sc3 -117.8(5)
C5G C1G C2G C3G 0.6(5)
C6G C1G C2G C3G 178.8(5)
Sc4 C1G C2G C3G -64.9(3)
C5G C1G C2G C7G -176.1(5)
C6G C1G C2G C7G 2.1(8)
Sc4 C1G C2G C7G 118.4(5)
C5G C1G C2G Sc4 65.5(3)
C6G C1G C2G Sc4 -116.3(5)
C1G C2G C3G C4G -2.1(6)
C7G C2G C3G C4G 174.6(5)
Sc4 C2G C3G C4G -67.3(3)
C1G C2G C3G C8G -176.6(5)
C7G C2G C3G C8G 0.1(8)
Sc4 C2G C3G C8G 118.2(5)
C1G C2G C3G Sc4 65.2(3)
C7G C2G C3G Sc4 -118.1(5)
C2G C3G C4G C5G 2.7(5)
C8G C3G C4G C5G 177.1(5)
Sc4 C3G C4G C5G -63.8(3)
C2G C3G C4G C9G -164.9(5)
C8G C3G C4G C9G 9.6(8)
Sc4 C3G C4G C9G 128.6(5)
C2G C3G C4G Sc4 66.5(3)
C8G C3G C4G Sc4 -119.0(5)
C3G C4G C5G C1G -2.3(5)
C9G C4G C5G C1G 165.4(5)
Sc4 C4G C5G C1G -66.1(3)
C3G C4G C5G C10G -177.2(4)
C9G C4G C5G C10G -9.5(8)
Sc4 C4G C5G C10G 119.0(5)
C3G C4G C5G Sc4 63.8(3)
C9G C4G C5G Sc4 -128.5(5)
C2G C1G C5G C4G 1.0(5)
C6G C1G C5G C4G -177.2(4)
Sc4 C1G C5G C4G 66.9(3)
C2G C1G C5G C10G 175.9(5)
C6G C1G C5G C10G -2.4(8)
Sc4 C1G C5G C10G -118.2(5)
C2G C1G C5G Sc4 -65.9(3)
C6G C1G C5G Sc4 115.8(5)
C5H C1H C2H C3H 3.0(6)
C6H C1H C2H C3H -172.1(5)
Sc4 C1H C2H C3H 66.8(4)
C5H C1H C2H C7H 178.6(5)
C6H C1H C2H C7H 3.6(9)
Sc4 C1H C2H C7H -117.6(6)
C5H C1H C2H Sc4 -63.8(3)
C6H C1H C2H Sc4 121.2(5)
C1H C2H C3H C4H -2.3(6)
C7H C2H C3H C4H -177.9(5)
Sc4 C2H C3H C4H 64.7(4)
C1H C2H C3H C8H 167.7(5)
C7H C2H C3H C8H -7.9(9)
Sc4 C2H C3H C8H -125.3(5)
C1H C2H C3H Sc4 -66.9(4)
C7H C2H C3H Sc4 117.4(6)
C2H C3H C4H C5H 0.7(6)
C8H C3H C4H C5H -168.9(5)
Sc4 C3H C4H C5H 65.4(4)
C2H C3H C4H C9H 169.3(5)
C8H C3H C4H C9H -0.3(9)
Sc4 C3H C4H C9H -126.0(5)
C2H C3H C4H Sc4 -64.7(4)
C8H C3H C4H Sc4 125.7(6)
C3H C4H C5H C1H 1.1(6)
C9H C4H C5H C1H -168.1(5)
Sc4 C4H C5H C1H 67.6(4)
C3H C4H C5H C10H 179.9(5)
C9H C4H C5H C10H 10.7(8)
Sc4 C4H C5H C10H -113.6(5)
C3H C4H C5H Sc4 -66.5(4)
C9H C4H C5H Sc4 124.3(5)
C2H C1H C5H C4H -2.5(6)
C6H C1H C5H C4H 172.6(5)
Sc4 C1H C5H C4H -66.9(4)
C2H C1H C5H C10H 178.7(5)
C6H C1H C5H C10H -6.1(8)
Sc4 C1H C5H C10H 114.4(5)
C2H C1H C5H Sc4 64.3(3)
C6H C1H C5H Sc4 -120.5(5)
